data_1518306
loop_
_publ_author_name
'Baumann, Marcus'
'Baxendale, Ian R.'

_publ_section_title
;
 Sustainable Synthesis of Thioimidazoles via Carbohydrate-Based
 Multicomponent Reactions.
;
_journal_issue 23
_journal_name_full 'Organic letters'
_journal_page_first 6076
_journal_paper_doi 10.1021/ol502845h
_journal_volume 16
_journal_year 2014
_chemical_absolute_configuration ad
_chemical_formula_moiety 'C20 H22 Cl2 N2 O7 S'
_chemical_formula_sum 'C20 H22 Cl2 N2 O7 S'
_chemical_formula_weight 505.36
_chemical_name_systematic
;
 ? 
;
_space_group_crystal_system orthorhombic
_space_group_IT_number 19
_space_group_name_Hall 'P 2ac 2ab'
_space_group_name_H-M_alt 'P 21 21 21'
_symmetry_space_group_name_Hall 'P 2ac 2ab'
_symmetry_space_group_name_H-M 'P 21 21 21'
_atom_sites_solution_hydrogens difmap
_atom_sites_solution_primary direct
_atom_sites_solution_secondary difmap
_audit_creation_date 2014-07-29
_audit_creation_method
;
Olex2 1.2-beta
(compiled 2014.07.22 svn.r2960 for OlexSys, GUI svn.r4862)
;
_cell_angle_alpha 90.00
_cell_angle_beta 90.00
_cell_angle_gamma 90.00
_cell_formula_units_Z 4
_cell_length_a 7.86783(13)
_cell_length_b 16.1933(3)
_cell_length_c 18.4016(3)
_cell_measurement_reflns_used 16807
_cell_measurement_temperature 120.0
_cell_measurement_theta_max 32.7740
_cell_measurement_theta_min 1.7120
_cell_volume 2344.48(7)
_computing_cell_refinement
;
CrysAlisPro, Agilent Technologies,
Version 1.171.36.32 (release 02-08-2013 CrysAlis171 .NET)
(compiled Aug  2 2013,16:46:58)
;
_computing_data_collection
;
CrysAlisPro, Agilent Technologies,
Version 1.171.36.32 (release 02-08-2013 CrysAlis171 .NET)
(compiled Aug  2 2013,16:46:58)
;
_computing_data_reduction
;
CrysAlisPro, Agilent Technologies,
Version 1.171.36.32 (release 02-08-2013 CrysAlis171 .NET)
(compiled Aug  2 2013,16:46:58)
;
_computing_molecular_graphics 'Olex2 (Dolomanov et al., 2009)'
_computing_publication_material 'Olex2 (Dolomanov et al., 2009)'
_computing_structure_refinement 'XL (Sheldrick, 2008)'
_computing_structure_solution 'XS (Sheldrick, 2008)'
_diffrn_ambient_temperature 120.0
_diffrn_detector CCD
_diffrn_detector_area_resol_mean 16.1511
_diffrn_detector_type Sapphire3
_diffrn_measured_fraction_theta_full 0.999
_diffrn_measured_fraction_theta_max 0.999
_diffrn_measurement_details
;
  1 omega  -13.00   97.00   1.0000   15.0000
omega____ theta____ kappa____ phi______ frames
    -       28.9587   19.0000  -60.0000 110

  2 omega  -39.00   43.00   1.0000   15.0000
omega____ theta____ kappa____ phi______ frames
    -       28.9587  -57.0000  -60.0000 82

  3 omega  -40.00   45.00   1.0000   15.0000
omega____ theta____ kappa____ phi______ frames
    -       28.9587  -57.0000  120.0000 85

  4 omega   -1.00   99.00   1.0000   15.0000
omega____ theta____ kappa____ phi______ frames
    -       28.9587   77.0000  -30.0000 100

  5 omega   -1.00   97.00   1.0000   15.0000
omega____ theta____ kappa____ phi______ frames
    -       28.9587   77.0000  150.0000 98

  6 omega    0.00   54.00   1.0000   15.0000
omega____ theta____ kappa____ phi______ frames
    -       28.9587   77.0000   60.0000 54

  7 omega   -1.00   56.00   1.0000   15.0000
omega____ theta____ kappa____ phi______ frames
    -       28.9587   77.0000 -120.0000 57

  8 omega   -3.00   75.00   1.0000   15.0000
omega____ theta____ kappa____ phi______ frames
    -       28.9587 -107.0000   57.5950 78

  9 omega  -18.00   71.00   1.0000   15.0000
omega____ theta____ kappa____ phi______ frames
    -       28.9587 -100.0000 -120.0000 89

 10 omega   -9.00   98.00   1.0000   15.0000
omega____ theta____ kappa____ phi______ frames
    -       28.9587   19.0000  120.0000 107
;
_diffrn_measurement_device '3-circle diffractometer'
_diffrn_measurement_device_type 'Xcalibur, Sapphire3'
_diffrn_measurement_method '\w scans'
_diffrn_orient_matrix_UB_11 0.0204274000
_diffrn_orient_matrix_UB_12 0.0306691000
_diffrn_orient_matrix_UB_13 -0.0261114000
_diffrn_orient_matrix_UB_21 0.0856828000
_diffrn_orient_matrix_UB_22 -0.0136199000
_diffrn_orient_matrix_UB_23 -0.0001244000
_diffrn_orient_matrix_UB_31 -0.0191750000
_diffrn_orient_matrix_UB_32 -0.0281649000
_diffrn_orient_matrix_UB_33 -0.0283467000
_diffrn_radiation_collimation monochromator
_diffrn_radiation_monochromator graphite
_diffrn_radiation_type MoK\a
_diffrn_radiation_wavelength 0.71073
_diffrn_reflns_av_R_equivalents 0.0416
_diffrn_reflns_av_unetI/netI 0.0238
_diffrn_reflns_limit_h_max 10
_diffrn_reflns_limit_h_min -10
_diffrn_reflns_limit_k_max 22
_diffrn_reflns_limit_k_min -22
_diffrn_reflns_limit_l_max 25
_diffrn_reflns_limit_l_min -25
_diffrn_reflns_number 46370
_diffrn_reflns_theta_full 29.50
_diffrn_reflns_theta_max 29.50
_diffrn_reflns_theta_min 2.21
_diffrn_source 'Enhance (Mo) X-ray Source'
_diffrn_source_type 'sealed tube'
_exptl_absorpt_coefficient_mu 0.409
_exptl_absorpt_correction_T_max 1.00000
_exptl_absorpt_correction_T_min 0.87185
_exptl_absorpt_correction_type multi-scan
_exptl_absorpt_process_details
;
CrysAlisPro, Agilent Technologies,
Version 1.171.36.32 (release 02-08-2013 CrysAlis171 .NET)
(compiled Aug  2 2013,16:46:58)
Empirical absorption correction using spherical harmonics,
 implemented in SCALE3 ABSPACK scaling algorithm.
;
_exptl_crystal_colour 'clear light colourless'
_exptl_crystal_colour_lustre clear
_exptl_crystal_colour_modifier light
_exptl_crystal_colour_primary colourless
_exptl_crystal_density_diffrn 1.432
_exptl_crystal_density_method 'not measured'
_exptl_crystal_description prism
_exptl_crystal_F_000 1048
_exptl_crystal_size_max 0.31
_exptl_crystal_size_mid 0.2
_exptl_crystal_size_min 0.17
_refine_diff_density_max 0.516
_refine_diff_density_min -0.423
_refine_diff_density_rms 0.049
_refine_ls_abs_structure_details 'Flack H D (1983), Acta Cryst. A39, 876-881'
_refine_ls_abs_structure_Flack 0.00(4)
_refine_ls_extinction_method none
_refine_ls_goodness_of_fit_ref 1.017
_refine_ls_hydrogen_treatment mixed
_refine_ls_matrix_type full
_refine_ls_number_parameters 362
_refine_ls_number_reflns 6525
_refine_ls_number_restraints 1
_refine_ls_restrained_S_all 1.025
_refine_ls_R_factor_all 0.0361
_refine_ls_R_factor_gt 0.0332
_refine_ls_shift/su_max 0.003
_refine_ls_shift/su_mean 0.000
_refine_ls_structure_factor_coef Fsqd
_refine_ls_weighting_details 'calc w=1/[\s^2^(Fo^2^)+(0.0400P)^2^+0.9000P] where P=(Fo^2^+2Fc^2^)/3'
_refine_ls_weighting_scheme calc
_refine_ls_wR_factor_gt 0.0791
_refine_ls_wR_factor_ref 0.0809
_reflns_number_gt 6159
_reflns_number_total 6525
_reflns_threshold_expression >2sigma(I)
_cod_data_source_file ol502845h_si_002.cif
_cod_data_source_block 14srv171
_cod_depositor_comments 'Adding full bibliography for 1518305--1518306.cif.'
_cod_original_cell_volume 2344.47(7)
_cod_database_code 1518306
_chemical_oxdiff_formula 'C20 H22 Cl2 N2 O7 S1'
_reflns_odcompleteness_completeness 99.95
_reflns_odcompleteness_iscentric 1
_reflns_odcompleteness_theta 31.44
_olex2_refinement_description
;
1. Fixed Uiso
 At 1.5 times of:
  All C(H,H,H) groups
2. Restrained distances
 C12A-C13 \\sim C12-C13A
 with sigma of 0.005
3. Uiso/Uaniso restraints and constraints
Uiso(H9A) = Uiso(H9C) = Uiso(H9B)
4. Others
 Fixed Sof: O3(0.6) O3A(0.4) C12(0.6) C12A(0.4) C13A(0.4) H13A(0.4) H13B(0.4)
 H13C(0.4) C13(0.6) H13D(0.6) H13E(0.6) H13F(0.6)
5.a Idealised Me refined as rotating group:
 C13A(H13A,H13B,H13C), C13(H13D,H13E,H13F)
;

loop_
_space_group_symop_id
_space_group_symop_operation_xyz
1 'x, y, z'
2 '-x+1/2, -y, z+1/2'
3 'x+1/2, -y+1/2, -z'
4 '-x, y+1/2, -z+1/2'

loop_
_atom_site_label
_atom_site_type_symbol
_atom_site_fract_x
_atom_site_fract_y
_atom_site_fract_z
_atom_site_U_iso_or_equiv
_atom_site_adp_type
_atom_site_occupancy
_atom_site_calc_flag
_atom_site_disorder_assembly
_atom_site_disorder_group
_atom_site_refinement_flags_posn
Cl1 Cl 1.00975(6) 0.48054(3) 0.53330(3) 0.03831(12) Uani 1 d . . .
Cl2 Cl 0.68986(7) 0.77276(3) 0.56452(3) 0.03657(12) Uani 1 d . . .
S1 S 0.37189(5) 0.30089(3) 0.43475(2) 0.02169(9) Uani 1 d . . .
O1 O 0.33775(14) 0.26687(7) 0.69655(6) 0.0195(2) Uani 1 d A . .
O2 O 0.62064(16) 0.36911(7) 0.75130(6) 0.0214(2) Uani 1 d . . .
O3 O 0.8100(4) 0.45829(18) 0.70533(16) 0.0452(6) Uiso 0.60 d A 1 .
O3A O 0.9029(5) 0.3735(2) 0.7389(2) 0.0384(8) Uiso 0.40 d B 2 .
O4 O 0.54153(16) 0.06320(7) 0.70190(7) 0.0239(2) Uani 1 d . . .
O5 O 0.74899(19) 0.00720(9) 0.77118(9) 0.0369(3) Uani 1 d . . .
O6 O 0.75272(14) 0.18929(8) 0.74514(6) 0.0200(2) Uani 1 d . . .
O7 O 0.80508(18) 0.20056(11) 0.86519(7) 0.0375(3) Uani 1 d . . .
N1 N 0.50356(18) 0.36927(8) 0.55689(7) 0.0171(2) Uani 1 d . . .
N2 N 0.26256(17) 0.30349(9) 0.57422(7) 0.0190(3) Uani 1 d . . .
C1 C 0.3803(2) 0.32450(9) 0.52404(8) 0.0166(3) Uani 1 d . . .
C2 C 0.3021(2) 0.33242(10) 0.64707(8) 0.0167(3) Uani 1 d A . .
C3 C 0.47277(19) 0.37925(9) 0.63503(8) 0.0158(3) Uani 1 d . . .
C4 C 0.6028(2) 0.33119(9) 0.68045(8) 0.0156(3) Uani 1 d . . .
C5 C 0.5154(2) 0.24774(9) 0.68964(8) 0.0163(3) Uani 1 d . . .
C6 C 0.57216(19) 0.19933(11) 0.75625(8) 0.0182(3) Uani 1 d . . .
C7 C 0.4907(2) 0.11442(10) 0.76280(10) 0.0227(3) Uani 1 d . . .
C8 C 0.6790(2) 0.01387(11) 0.71332(11) 0.0278(4) Uani 1 d . . .
C9 C 0.7302(4) -0.02854(17) 0.64452(17) 0.0470(6) Uani 1 d . . .
C10 C 0.8546(2) 0.18757(12) 0.80450(9) 0.0245(3) Uani 1 d . . .
C11 C 1.0333(2) 0.16650(16) 0.78238(11) 0.0324(4) Uani 1 d . . .
C12 C 0.7456(4) 0.4268(2) 0.75967(17) 0.0293(6) Uiso 0.60 d A 1 .
C12A C 0.7763(6) 0.3860(3) 0.7720(2) 0.0225(8) Uiso 0.40 d B 2 .
C13A C 0.7658(7) 0.4219(4) 0.8477(2) 0.0283(10) Uiso 0.40 d B 2 .
H13A H 0.7090 0.4758 0.8458 0.042 Uiso 0.40 calc B 2 GR
H13B H 0.8807 0.4288 0.8674 0.042 Uiso 0.40 calc B 2 GR
H13C H 0.7009 0.3846 0.8791 0.042 Uiso 0.40 calc B 2 GR
C13 C 0.7842(5) 0.4504(2) 0.83636(19) 0.0334(8) Uiso 0.60 d A 1 .
H13D H 0.6792 0.4677 0.8607 0.050 Uiso 0.60 calc A 1 GR
H13E H 0.8659 0.4961 0.8368 0.050 Uiso 0.60 calc A 1 GR
H13F H 0.8328 0.4029 0.8620 0.050 Uiso 0.60 calc A 1 GR
C14 C 0.6541(2) 0.40266(9) 0.52137(9) 0.0179(3) Uani 1 d . . .
C15 C 0.6650(2) 0.49567(9) 0.52961(8) 0.0165(3) Uani 1 d A . .
C16 C 0.8203(2) 0.53645(10) 0.53574(9) 0.0205(3) Uani 1 d . . .
C17 C 0.8318(2) 0.62207(11) 0.54466(10) 0.0246(3) Uani 1 d A . .
C18 C 0.6811(3) 0.66669(10) 0.54780(9) 0.0244(3) Uani 1 d . . .
C19 C 0.5237(2) 0.62940(11) 0.54079(9) 0.0223(3) Uani 1 d A . .
C20 C 0.5179(2) 0.54403(10) 0.53139(9) 0.0193(3) Uani 1 d . . .
H2A H 0.217(3) 0.3627(11) 0.6657(10) 0.010(4) Uiso 1 d . . .
H2 H 0.167(3) 0.2805(13) 0.5657(11) 0.024(5) Uiso 1 d . . .
H3 H 0.467(3) 0.4373(13) 0.6488(11) 0.017(5) Uiso 1 d . . .
H4 H 0.713(3) 0.3264(12) 0.6597(10) 0.014(5) Uiso 1 d . . .
H5 H 0.533(2) 0.2171(11) 0.6460(10) 0.010(4) Uiso 1 d . . .
H6 H 0.556(3) 0.2314(14) 0.7984(11) 0.021(5) Uiso 1 d . . .
H7A H 0.514(3) 0.0877(14) 0.8076(12) 0.027(5) Uiso 1 d . . .
H7B H 0.372(3) 0.1204(13) 0.7569(12) 0.026(5) Uiso 1 d . . .
H9A H 0.802(5) -0.072(2) 0.6549(18) 0.071(6) Uiso 1 d . . .
H9B H 0.795(5) 0.010(2) 0.6143(19) 0.071(6) Uiso 1 d . . .
H9C H 0.644(5) -0.049(2) 0.6233(18) 0.071(6) Uiso 1 d . . .
H11A H 1.112(4) 0.1996(16) 0.8092(14) 0.043(7) Uiso 1 d . . .
H11B H 1.059(4) 0.1121(19) 0.7954(16) 0.054(8) Uiso 1 d . . .
H11C H 1.053(4) 0.1785(19) 0.7317(17) 0.060(9) Uiso 1 d . . .
H14A H 0.754(3) 0.3779(13) 0.5419(11) 0.019(5) Uiso 1 d . . .
H14B H 0.648(3) 0.3861(12) 0.4708(11) 0.017(5) Uiso 1 d . . .
H17 H 0.943(3) 0.6452(14) 0.5491(13) 0.032(6) Uiso 1 d . . .
H19 H 0.419(3) 0.6595(14) 0.5466(12) 0.026(6) Uiso 1 d . . .
H20 H 0.414(2) 0.5193(12) 0.5265(10) 0.012(4) Uiso 1 d . . .

loop_
_atom_site_aniso_label
_atom_site_aniso_U_11
_atom_site_aniso_U_22
_atom_site_aniso_U_33
_atom_site_aniso_U_23
_atom_site_aniso_U_13
_atom_site_aniso_U_12
Cl1 0.01574(18) 0.0367(2) 0.0625(3) -0.0013(2) 0.0033(2) 0.00055(17)
Cl2 0.0563(3) 0.01738(18) 0.0360(2) -0.00061(17) 0.0069(2) -0.0060(2)
S1 0.02368(19) 0.02478(18) 0.01660(16) -0.00426(15) -0.00444(15) 0.00032(16)
O1 0.0142(5) 0.0219(5) 0.0223(5) 0.0052(4) 0.0015(4) -0.0007(4)
O2 0.0232(6) 0.0252(6) 0.0157(5) -0.0062(4) -0.0007(5) -0.0032(5)
O4 0.0240(6) 0.0192(5) 0.0284(6) 0.0022(5) 0.0017(5) 0.0006(5)
O5 0.0330(7) 0.0326(7) 0.0451(9) 0.0176(6) 0.0011(6) 0.0066(6)
O6 0.0148(5) 0.0272(6) 0.0181(5) 0.0048(5) 0.0010(4) 0.0025(4)
O7 0.0234(6) 0.0686(10) 0.0206(6) 0.0015(7) -0.0009(5) 0.0020(7)
N1 0.0192(6) 0.0178(6) 0.0141(6) -0.0009(5) 0.0008(5) -0.0032(5)
N2 0.0157(6) 0.0227(6) 0.0185(6) -0.0010(5) -0.0021(5) -0.0023(5)
C1 0.0182(7) 0.0141(6) 0.0175(6) -0.0007(5) -0.0031(6) 0.0020(5)
C2 0.0147(7) 0.0179(7) 0.0174(7) -0.0009(5) -0.0014(5) 0.0012(6)
C3 0.0172(7) 0.0160(7) 0.0143(6) -0.0025(5) -0.0009(5) -0.0008(5)
C4 0.0158(7) 0.0167(6) 0.0141(6) -0.0024(5) -0.0001(5) -0.0012(5)
C5 0.0150(7) 0.0172(6) 0.0168(7) 0.0015(5) 0.0008(6) 0.0009(5)
C6 0.0160(7) 0.0209(7) 0.0176(7) 0.0030(6) 0.0030(5) 0.0020(6)
C7 0.0194(8) 0.0228(8) 0.0259(8) 0.0058(6) 0.0066(7) 0.0005(6)
C8 0.0245(8) 0.0186(8) 0.0403(10) 0.0077(7) 0.0085(7) -0.0001(7)
C9 0.0453(13) 0.0352(12) 0.0606(16) -0.0132(11) 0.0141(12) 0.0054(10)
C10 0.0185(7) 0.0319(9) 0.0230(7) 0.0061(7) -0.0003(6) 0.0002(7)
C11 0.0182(9) 0.0510(12) 0.0279(9) 0.0086(9) 0.0004(7) 0.0033(8)
C14 0.0181(7) 0.0172(7) 0.0184(7) -0.0001(5) 0.0023(6) -0.0025(6)
C15 0.0192(7) 0.0175(6) 0.0129(6) 0.0016(5) 0.0005(5) -0.0013(5)
C16 0.0185(7) 0.0224(7) 0.0207(7) -0.0002(6) 0.0007(6) 0.0002(6)
C17 0.0247(9) 0.0246(8) 0.0245(8) -0.0019(6) 0.0015(6) -0.0090(7)
C18 0.0370(9) 0.0159(7) 0.0203(7) 0.0006(6) 0.0033(7) -0.0038(7)
C19 0.0256(8) 0.0210(7) 0.0202(7) 0.0041(6) 0.0009(6) 0.0045(6)
C20 0.0171(7) 0.0224(7) 0.0185(7) 0.0023(6) -0.0023(6) -0.0010(6)

loop_
_atom_type_symbol
_atom_type_description
_atom_type_scat_dispersion_real
_atom_type_scat_dispersion_imag
_atom_type_scat_source
C C 0.0033 0.0016 'International Tables Vol C Tables 4.2.6.8 and 6.1.1.4'
H H 0.0000 0.0000 'International Tables Vol C Tables 4.2.6.8 and 6.1.1.4'
Cl Cl 0.1484 0.1585 'International Tables Vol C Tables 4.2.6.8 and 6.1.1.4'
N N 0.0061 0.0033 'International Tables Vol C Tables 4.2.6.8 and 6.1.1.4'
O O 0.0106 0.0060 'International Tables Vol C Tables 4.2.6.8 and 6.1.1.4'
S S 0.1246 0.1234 'International Tables Vol C Tables 4.2.6.8 and 6.1.1.4'

loop_
_geom_angle_atom_site_label_1
_geom_angle_atom_site_label_2
_geom_angle_atom_site_label_3
_geom_angle
C2 O1 C5 107.17(11)
C12 O2 C4 117.49(17)
C12A O2 C4 116.1(2)
C12A O2 C12 32.0(2)
C8 O4 C7 115.82(14)
C10 O6 C6 118.03(12)
C1 N1 C3 112.24(13)
C1 N1 C14 125.51(13)
C14 N1 C3 122.22(13)
C1 N2 C2 113.72(13)
C1 N2 H2 126.0(14)
C2 N2 H2 119.9(14)
N1 C1 S1 125.75(12)
N2 C1 S1 125.52(12)
N2 C1 N1 108.71(13)
O1 C2 N2 113.01(13)
O1 C2 C3 106.46(12)
O1 C2 H2A 108.0(11)
N2 C2 C3 102.13(12)
N2 C2 H2A 111.5(12)
C3 C2 H2A 115.7(12)
N1 C3 C2 103.18(12)
N1 C3 C4 111.60(13)
N1 C3 H3 111.6(12)
C2 C3 H3 113.0(12)
C4 C3 C2 104.52(12)
C4 C3 H3 112.4(12)
O2 C4 C3 109.88(12)
O2 C4 C5 108.63(12)
O2 C4 H4 107.9(12)
C3 C4 H4 115.5(11)
C5 C4 C3 102.07(12)
C5 C4 H4 112.6(12)
O1 C5 C4 104.92(12)
O1 C5 C6 108.97(12)
O1 C5 H5 109.3(11)
C4 C5 H5 107.5(11)
C6 C5 C4 114.41(13)
C6 C5 H5 111.5(11)
O6 C6 C5 103.45(12)
O6 C6 C7 108.89(14)
O6 C6 H6 108.1(13)
C5 C6 H6 109.8(13)
C7 C6 C5 113.93(14)
C7 C6 H6 112.1(13)
O4 C7 C6 109.83(13)
O4 C7 H7A 110.9(14)
O4 C7 H7B 104.0(13)
C6 C7 H7A 113.4(14)
C6 C7 H7B 108.3(13)
H7A C7 H7B 109.9(19)
O4 C8 C9 110.65(19)
O5 C8 O4 123.57(18)
O5 C8 C9 125.8(2)
C8 C9 H9A 110(2)
C8 C9 H9B 109(2)
C8 C9 H9C 111(2)
H9A C9 H9B 107(3)
H9A C9 H9C 107(3)
H9B C9 H9C 114(3)
O6 C10 C11 109.85(15)
O7 C10 O6 123.63(16)
O7 C10 C11 126.51(17)
C10 C11 H11A 109.9(16)
C10 C11 H11B 110.4(18)
C10 C11 H11C 111.6(18)
H11A C11 H11B 105(2)
H11A C11 H11C 106(2)
H11B C11 H11C 114(3)
O2 C12 C13 115.3(3)
O3 C12 O2 119.2(3)
O3 C12 C13 125.3(3)
O2 C12A C13A 107.3(4)
O3A C12A O2 126.9(4)
O3A C12A C13A 125.8(4)
C12A C13A H13A 109.5
C12A C13A H13B 109.5
C12A C13A H13C 109.5
H13A C13A H13B 109.5
H13A C13A H13C 109.5
H13B C13A H13C 109.5
N1 C14 C15 111.69(13)
N1 C14 H14A 109.6(12)
N1 C14 H14B 106.9(12)
C15 C14 H14A 109.2(12)
C15 C14 H14B 111.9(12)
H14A C14 H14B 107.4(17)
C16 C15 C14 121.88(14)
C16 C15 C20 117.31(14)
C20 C15 C14 120.82(14)
C15 C16 Cl1 120.08(12)
C15 C16 C17 122.39(15)
C17 C16 Cl1 117.52(13)
C16 C17 H17 117.3(14)
C18 C17 C16 117.70(15)
C18 C17 H17 125.0(14)
C17 C18 Cl2 119.01(14)
C19 C18 Cl2 118.76(14)
C19 C18 C17 122.19(15)
C18 C19 C20 118.29(16)
C18 C19 H19 122.3(13)
C20 C19 H19 119.2(13)
C15 C20 H20 119.5(12)
C19 C20 C15 122.09(15)
C19 C20 H20 118.4(12)

loop_
_geom_bond_atom_site_label_1
_geom_bond_atom_site_label_2
_geom_bond_distance
Cl1 C16 1.7444(17)
Cl2 C18 1.7463(17)
S1 C1 1.6883(16)
O1 C2 1.4263(19)
O1 C5 1.4373(19)
O2 C4 1.4481(18)
O2 C12 1.365(4)
O2 C12A 1.311(5)
O3 C12 1.232(4)
O3A C12A 1.185(6)
O4 C7 1.451(2)
O4 C8 1.361(2)
O5 C8 1.204(3)
O6 C6 1.4444(18)
O6 C10 1.355(2)
O7 C10 1.201(2)
N1 C1 1.353(2)
N1 C3 1.4671(19)
N1 C14 1.457(2)
N2 C1 1.352(2)
N2 C2 1.4536(19)
N2 H2 0.85(2)
C2 C3 1.558(2)
C2 H2A 0.90(2)
C3 C4 1.533(2)
C3 H3 0.97(2)
C4 C5 1.526(2)
C4 H4 0.95(2)
C5 C6 1.522(2)
C5 H5 0.955(18)
C6 C7 1.522(2)
C6 H6 0.94(2)
C7 H7A 0.95(2)
C7 H7B 0.94(2)
C8 C9 1.495(3)
C9 H9A 0.93(4)
C9 H9B 0.98(4)
C9 H9C 0.85(4)
C10 C11 1.503(3)
C11 H11A 0.96(3)
C11 H11B 0.94(3)
C11 H11C 0.97(3)
C12 C13 1.493(5)
C12A C13A 1.513(6)
C13A H13A 0.9800
C13A H13B 0.9800
C13A H13C 0.9800
C13 H13D 0.9800
C13 H13E 0.9800
C13 H13F 0.9800
C14 C15 1.516(2)
C14 H14A 0.96(2)
C14 H14B 0.97(2)
C15 C16 1.394(2)
C15 C20 1.397(2)
C16 C17 1.399(2)
C17 C18 1.390(3)
C17 H17 0.96(2)
C18 C19 1.383(3)
C19 C20 1.394(2)
C19 H19 0.96(2)
C20 H20 0.91(2)

loop_
_geom_torsion_atom_site_label_1
_geom_torsion_atom_site_label_2
_geom_torsion_atom_site_label_3
_geom_torsion_atom_site_label_4
_geom_torsion
Cl1 C16 C17 C18 -178.99(13)
Cl2 C18 C19 C20 -176.58(12)
O1 C2 C3 N1 118.58(13)
O1 C2 C3 C4 1.76(15)
O1 C5 C6 O6 -176.11(12)
O1 C5 C6 C7 65.84(16)
O2 C4 C5 O1 79.99(14)
O2 C4 C5 C6 -39.37(17)
O6 C6 C7 O4 -51.43(17)
N1 C3 C4 O2 154.33(12)
N1 C3 C4 C5 -90.54(14)
N1 C14 C15 C16 146.41(15)
N1 C14 C15 C20 -33.6(2)
N2 C2 C3 N1 -0.14(15)
N2 C2 C3 C4 -116.96(13)
C1 N1 C3 C2 -0.55(16)
C1 N1 C3 C4 111.14(15)
C1 N1 C14 C15 122.16(16)
C1 N2 C2 O1 -113.16(15)
C1 N2 C2 C3 0.81(17)
C2 O1 C5 C4 39.03(15)
C2 O1 C5 C6 161.97(12)
C2 N2 C1 S1 -179.69(11)
C2 N2 C1 N1 -1.20(18)
C2 C3 C4 O2 -94.83(14)
C2 C3 C4 C5 20.30(14)
C3 N1 C1 S1 179.56(11)
C3 N1 C1 N2 1.08(17)
C3 N1 C14 C15 -59.82(19)
C3 C4 C5 O1 -36.05(14)
C3 C4 C5 C6 -155.41(13)
C4 O2 C12 O3 16.9(4)
C4 O2 C12 C13 -167.1(2)
C4 O2 C12A O3A 0.1(6)
C4 O2 C12A C13A -178.0(3)
C4 C5 C6 O6 -59.05(16)
C4 C5 C6 C7 -177.11(13)
C5 O1 C2 N2 86.19(15)
C5 O1 C2 C3 -25.13(15)
C5 C6 C7 O4 63.46(17)
C6 O6 C10 O7 -6.3(3)
C6 O6 C10 C11 173.17(16)
C7 O4 C8 O5 5.3(2)
C7 O4 C8 C9 -173.73(17)
C8 O4 C7 C6 94.06(16)
C10 O6 C6 C5 147.49(14)
C10 O6 C6 C7 -91.00(17)
C12 O2 C4 C3 -92.6(2)
C12 O2 C4 C5 156.50(19)
C12 O2 C12A O3A -100.6(7)
C12 O2 C12A C13A 81.3(4)
C12A O2 C4 C3 -128.6(3)
C12A O2 C4 C5 120.6(3)
C12A O2 C12 O3 112.8(6)
C12A O2 C12 C13 -71.2(4)
C14 N1 C1 S1 -2.3(2)
C14 N1 C1 N2 179.27(14)
C14 N1 C3 C2 -178.81(13)
C14 N1 C3 C4 -67.12(18)
C14 C15 C16 Cl1 0.5(2)
C14 C15 C16 C17 -178.84(15)
C14 C15 C20 C19 178.31(15)
C15 C16 C17 C18 0.4(3)
C16 C15 C20 C19 -1.7(2)
C16 C17 C18 Cl2 176.08(13)
C16 C17 C18 C19 -1.5(3)
C17 C18 C19 C20 1.0(3)
C18 C19 C20 C15 0.6(2)
C20 C15 C16 Cl1 -179.51(13)
C20 C15 C16 C17 1.1(2)
